data_2012804
loop_
_publ_author_name
'Srivatsan, S. G.'
'Verma, Sandeep'
'Parvez, Masood'

_publ_section_title
;
 4-Vinylbenzyl analogs of adenine and uracil: reactive monomers for
 nucleobase polymeric resins
;
_journal_issue 7
_journal_name_full 'Acta Crystallographica Section C'
_journal_page_first o378
_journal_page_last o380
_journal_paper_doi 10.1107/S0108270102007515
_journal_volume 58
_journal_year 2002
_chemical_formula_iupac 'C13 H12 N2 O2'
_chemical_formula_moiety 'C13 H12 N2 O2'
_chemical_formula_sum 'C13 H12 N2 O2'
_chemical_formula_weight 228.25
_chemical_name_common 1-(4-vinylbenzyl)uracil
_chemical_name_systematic 1-(4-vinylbenzyl)uracil
_space_group_IT_number 19
_symmetry_cell_setting orthorhombic
_symmetry_space_group_name_Hall 'P 2ac 2ab'
_symmetry_space_group_name_H-M 'P 21 21 21'
_atom_sites_solution_hydrogens geom
_atom_sites_solution_primary direct
_atom_sites_solution_secondary difmap
_cell_angle_alpha 90.00
_cell_angle_beta 90.00
_cell_angle_gamma 90.00
_cell_formula_units_Z 4
_cell_length_a 5.9603(2)
_cell_length_b 7.0132(2)
_cell_length_c 25.9571(9)
_cell_measurement_reflns_used 6507
_cell_measurement_temperature 170(2)
_cell_measurement_theta_max 30.6
_cell_measurement_theta_min 1.0
_cell_volume 1085.03(6)
_computing_cell_refinement 'HKL DENZO (Otwinowski & Minor, 1997)'
_computing_data_collection 'COLLECT (Hooft, 1998)'
_computing_data_reduction 'SCALEPACK (Otwinowski & Minor, 1997)'
_computing_molecular_graphics 'ORTEPII (Johnson, 1976)'
_computing_publication_material SHELXL97
_computing_structure_refinement 'SHELXL97 (Sheldrick, 1997)'
_computing_structure_solution 'SAPI91 (Fan, 1991)'
_diffrn_ambient_temperature 170(2)
_diffrn_measured_fraction_theta_full 0.966
_diffrn_measured_fraction_theta_max 0.966
_diffrn_measurement_device_type 'Nonius KappaCCD'
_diffrn_measurement_method '\w and \f'
_diffrn_radiation_monochromator graphite
_diffrn_radiation_source 'fine-focus sealed tube'
_diffrn_radiation_type MoK\a
_diffrn_radiation_wavelength 0.71073
_diffrn_reflns_av_R_equivalents 0.098
_diffrn_reflns_av_sigmaI/netI 0.076
_diffrn_reflns_limit_h_max 8
_diffrn_reflns_limit_h_min -8
_diffrn_reflns_limit_k_max 10
_diffrn_reflns_limit_k_min -5
_diffrn_reflns_limit_l_max 37
_diffrn_reflns_limit_l_min -35
_diffrn_reflns_number 6507
_diffrn_reflns_theta_full 30.6
_diffrn_reflns_theta_max 30.6
_diffrn_reflns_theta_min 3.7
_diffrn_standards_decay_% <0.1
_exptl_absorpt_coefficient_mu 0.096
_exptl_absorpt_correction_T_max 0.986
_exptl_absorpt_correction_T_min 0.983
_exptl_absorpt_correction_type multi-scan
_exptl_absorpt_process_details '(SORTAV: Blessing, 1995, 1997)'
_exptl_crystal_colour colourless
_exptl_crystal_density_diffrn 1.395
_exptl_crystal_density_meas ?
_exptl_crystal_density_method 'not measured'
_exptl_crystal_description prism
_exptl_crystal_F_000 480
_exptl_crystal_size_max 0.18
_exptl_crystal_size_mid 0.15
_exptl_crystal_size_min 0.14
_refine_diff_density_max 0.31
_refine_diff_density_min -0.32
_refine_ls_extinction_method none
_refine_ls_goodness_of_fit_ref 1.00
_refine_ls_hydrogen_treatment constr
_refine_ls_matrix_type full
_refine_ls_number_parameters 154
_refine_ls_number_reflns 1901
_refine_ls_number_restraints 0
_refine_ls_restrained_S_all 1.00
_refine_ls_R_factor_all 0.077
_refine_ls_R_factor_gt 0.054
_refine_ls_shift/su_max <0.001
_refine_ls_shift/su_mean 0.00
_refine_ls_structure_factor_coef Fsqd
_refine_ls_weighting_details 'calc w = 1/[\s^2^(Fo^2^)+(0.0658P)^2^+0.3792P] where P = (Fo^2^+2Fc^2^)/3'
_refine_ls_weighting_scheme calc
_refine_ls_wR_factor_gt 0.120
_refine_ls_wR_factor_ref 0.135
_reflns_number_gt 1525
_reflns_number_total 1901
_reflns_threshold_expression I>2\s(I)
_cod_data_source_file fr1366.cif
_cod_data_source_block II
_cod_depositor_comments
;
The following automatic conversions were performed:
'_symmetry_cell_setting' value 'Orthorhombic' changed to 'orthorhombic'
according to '/home/saulius/struct/CIF-dictionaries/cif_core.dic'
dictionary named 'cif_core.dic' version 2.4.1 from 2010-06-29.

Automatic conversion script
Id: cif_fix_enum 1527 2010-12-29 10:47:43Z saulius 

The following automatic conversions were performed:

'_symmetry_cell_setting' value 'Orthorhombic' changed to
'orthorhombic' according to
/home/saulius/struct/CIF-dictionaries/cif_core.dic dictionary named
'cif_core.dic' version 2.4.1 from 2010-06-29.

Automatic conversion script
Id: cif_fix_values 1715 2011-07-08 13:25:40Z adriana 

The following automatic conversions were performed:

'_exptl_crystal_density_meas' value 'not measured' was changed to '?'
- the value is perceived as not measured.

Automatic conversion script
Id: cif_fix_values 3008 2015-01-20 13:52:24Z robertas 
;
_cod_database_code 2012804
_cod_database_fobs_code 2012804

loop_
_symmetry_equiv_pos_as_xyz
'x, y, z'
'-x+1/2, -y, z+1/2'
'-x, y+1/2, -z+1/2'
'x+1/2, -y+1/2, -z'

loop_
_atom_site_label
_atom_site_fract_x
_atom_site_fract_y
_atom_site_fract_z
_atom_site_U_iso_or_equiv
_atom_site_adp_type
_atom_site_calc_flag
_atom_site_refinement_flags
_atom_site_occupancy
_atom_site_disorder_assembly
_atom_site_disorder_group
_atom_site_type_symbol
O1 0.0003(3) 0.3922(3) 0.24879(7) 0.0292(4) Uani d . 1 . . O
O2 0.5017(3) 0.7921(2) 0.32375(6) 0.0282(4) Uani d . 1 . . O
N1 0.5612(3) 0.4711(3) 0.33265(7) 0.0223(4) Uani d . 1 . . N
C2 0.4449(4) 0.6285(3) 0.31491(8) 0.0221(5) Uani d . 1 . . C
N3 0.2548(3) 0.5856(3) 0.28640(7) 0.0225(4) Uani d . 1 . . N
H3 0.1766 0.6828 0.2747 0.027 Uiso calc R 1 . . H
C4 0.1757(4) 0.4059(4) 0.27443(8) 0.0218(5) Uani d . 1 . . C
C5 0.3071(4) 0.2493(4) 0.29408(8) 0.0239(5) Uani d . 1 . . C
H5 0.2644 0.1212 0.2874 0.029 Uiso calc R 1 . . H
C6 0.4905(4) 0.2884(3) 0.32191(8) 0.0242(5) Uani d . 1 . . C
H6 0.5762 0.1849 0.3349 0.029 Uiso calc R 1 . . H
C7 0.7642(4) 0.5008(4) 0.36394(8) 0.0251(5) Uani d . 1 . . C
H7A 0.8324 0.6246 0.3544 0.030 Uiso calc R 1 . . H
H7B 0.8741 0.3995 0.3557 0.030 Uiso calc R 1 . . H
C8 0.7199(4) 0.4996(3) 0.42150(8) 0.0218(4) Uani d . 1 . . C
C9 0.5221(4) 0.5691(4) 0.44304(8) 0.0249(5) Uani d . 1 . . C
H9 0.4058 0.6144 0.4212 0.030 Uiso calc R 1 . . H
C10 0.8878(4) 0.4340(4) 0.45403(9) 0.0252(5) Uani d . 1 . . C
H10 1.0238 0.3866 0.4399 0.030 Uiso calc R 1 . . H
C11 0.4935(4) 0.5727(4) 0.49629(8) 0.0251(5) Uani d . 1 . . C
H11 0.3576 0.6207 0.5104 0.030 Uiso calc R 1 . . H
C12 0.8585(4) 0.4372(4) 0.50729(9) 0.0253(5) Uani d . 1 . . C
H12 0.9748 0.3911 0.5290 0.030 Uiso calc R 1 . . H
C13 0.6610(4) 0.5071(4) 0.52922(8) 0.0235(5) Uani d . 1 . . C
C14 0.6372(5) 0.5091(4) 0.58588(8) 0.0281(5) Uani d . 1 . . C
H14 0.7706 0.4929 0.6054 0.034 Uiso calc R 1 . . H
C15 0.4486(5) 0.5313(4) 0.61217(9) 0.0351(6) Uani d . 1 . . C
H15A 0.3106 0.5481 0.5944 0.042 Uiso calc R 1 . . H
H15B 0.4514 0.5305 0.6488 0.042 Uiso calc R 1 . . H

loop_
_atom_site_aniso_label
_atom_site_aniso_U_11
_atom_site_aniso_U_22
_atom_site_aniso_U_33
_atom_site_aniso_U_12
_atom_site_aniso_U_13
_atom_site_aniso_U_23
O1 0.0293(8) 0.0285(9) 0.0297(7) -0.0018(8) -0.0100(7) -0.0011(7)
O2 0.0324(10) 0.0266(8) 0.0257(8) -0.0033(8) -0.0031(8) -0.0013(7)
N1 0.0212(9) 0.0294(11) 0.0163(7) -0.0002(8) -0.0017(7) 0.0002(7)
C2 0.0232(11) 0.0281(11) 0.0151(8) -0.0007(9) 0.0005(8) -0.0002(8)
N3 0.0245(10) 0.0232(9) 0.0198(8) -0.0003(9) -0.0025(8) 0.0007(7)
C4 0.0246(11) 0.0259(11) 0.0150(8) -0.0022(10) 0.0018(8) 0.0005(8)
C5 0.0298(12) 0.0226(10) 0.0193(9) -0.0001(10) 0.0015(10) -0.0006(8)
C6 0.0262(13) 0.0263(11) 0.0200(9) 0.0020(10) 0.0011(10) 0.0016(9)
C7 0.0188(10) 0.0379(13) 0.0187(9) 0.0015(10) -0.0011(8) -0.0004(10)
C8 0.0234(11) 0.0242(10) 0.0177(8) -0.0004(9) -0.0020(8) 0.0001(9)
C9 0.0220(11) 0.0326(11) 0.0200(9) 0.0038(11) -0.0039(9) 0.0025(9)
C10 0.0221(11) 0.0301(12) 0.0234(10) 0.0038(10) -0.0015(8) -0.0017(9)
C11 0.0251(11) 0.0293(11) 0.0209(9) 0.0040(11) 0.0008(9) 0.0000(9)
C12 0.0254(11) 0.0277(11) 0.0229(9) 0.0039(10) -0.0071(9) 0.0001(9)
C13 0.0284(11) 0.0237(10) 0.0183(8) -0.0012(10) -0.0013(9) -0.0005(9)
C14 0.0355(13) 0.0313(13) 0.0174(9) -0.0011(12) -0.0041(9) 0.0009(10)
C15 0.0457(15) 0.0397(15) 0.0200(10) 0.0022(13) 0.0029(10) 0.0003(10)

loop_
_atom_type_symbol
_atom_type_description
_atom_type_scat_dispersion_real
_atom_type_scat_dispersion_imag
_atom_type_scat_source
C C 0.0033 0.0016 'International Tables Vol C Tables 4.2.6.8 and 6.1.1.4'
H H 0.0000 0.0000 'International Tables Vol C Tables 4.2.6.8 and 6.1.1.4'
N N 0.0061 0.0033 'International Tables Vol C Tables 4.2.6.8 and 6.1.1.4'
O O 0.0106 0.0060 'International Tables Vol C Tables 4.2.6.8 and 6.1.1.4'

loop_
_geom_angle_atom_site_label_1
_geom_angle_atom_site_label_2
_geom_angle_atom_site_label_3
_geom_angle
_geom_angle_publ_flag
C6 N1 C2 121.47(19) y
C6 N1 C7 119.7(2) y
C2 N1 C7 118.9(2) y
O2 C2 N1 123.4(2) n
O2 C2 N3 122.1(2) n
N1 C2 N3 114.5(2) n
C4 N3 C2 126.7(2) y
C4 N3 H3 116.7 n
C2 N3 H3 116.7 n
O1 C4 N3 118.6(2) n
O1 C4 C5 126.0(2) n
N3 C4 C5 115.5(2) n
C6 C5 C4 118.6(2) n
C6 C5 H5 120.7 n
C4 C5 H5 120.7 n
C5 C6 N1 123.3(2) n
C5 C6 H6 118.3 n
N1 C6 H6 118.3 n
N1 C7 C8 113.53(18) n
N1 C7 H7A 108.9 n
C8 C7 H7A 108.9 n
N1 C7 H7B 108.9 n
C8 C7 H7B 108.9 n
H7A C7 H7B 107.7 n
C10 C8 C9 118.81(19) n
C10 C8 C7 118.4(2) n
C9 C8 C7 122.7(2) n
C8 C9 C11 120.6(2) n
C8 C9 H9 119.7 n
C11 C9 H9 119.7 n
C8 C10 C12 120.6(2) n
C8 C10 H10 119.7 n
C12 C10 H10 119.7 n
C13 C11 C9 121.0(2) n
C13 C11 H11 119.5 n
C9 C11 H11 119.5 n
C10 C12 C13 121.0(2) n
C10 C12 H12 119.5 n
C13 C12 H12 119.5 n
C11 C13 C12 118.05(19) n
C11 C13 C14 122.6(2) n
C12 C13 C14 119.4(2) n
C15 C14 C13 126.6(2) n
C15 C14 H14 116.7 n
C13 C14 H14 116.7 n
C14 C15 H15A 120.0 n
C14 C15 H15B 120.0 n
H15A C15 H15B 120.0 n

loop_
_geom_bond_atom_site_label_1
_geom_bond_atom_site_label_2
_geom_bond_site_symmetry_2
_geom_bond_distance
_geom_bond_publ_flag
O1 C4 . 1.243(3) y
O2 C2 . 1.218(3) y
N1 C6 . 1.377(3) y
N1 C2 . 1.382(3) y
N1 C7 . 1.472(3) y
C2 N3 . 1.386(3) n
N3 C4 . 1.381(3) y
N3 H3 . 0.8800 n
C4 C5 . 1.442(3) n
C5 C6 . 1.338(3) n
C5 H5 . 0.9500 n
C6 H6 . 0.9500 n
C7 C8 . 1.517(3) n
C7 H7A . 0.9900 n
C7 H7B . 0.9900 n
C8 C10 . 1.388(3) n
C8 C9 . 1.393(3) n
C9 C11 . 1.393(3) n
C9 H9 . 0.9500 n
C10 C12 . 1.394(3) n
C10 H10 . 0.9500 n
C11 C13 . 1.393(3) n
C11 H11 . 0.9500 n
C12 C13 . 1.396(3) n
C12 H12 . 0.9500 n
C13 C14 . 1.478(3) n
C14 C15 . 1.324(4) y
C14 H14 . 0.9500 n
C15 H15A . 0.9500 n
C15 H15B . 0.9500 n

loop_
_geom_hbond_atom_site_label_D
_geom_hbond_atom_site_label_H
_geom_hbond_atom_site_label_A
_geom_hbond_site_symmetry_A
_geom_hbond_distance_DH
_geom_hbond_distance_HA
_geom_hbond_distance_DA
_geom_hbond_angle_DHA
N3 H3 O1 3_555 0.88 1.91 2.788(3) 178
C5 H5 O1 3_545 0.95 2.44 3.296(3) 150

loop_
_geom_torsion_atom_site_label_1
_geom_torsion_atom_site_label_2
_geom_torsion_atom_site_label_3
_geom_torsion_atom_site_label_4
_geom_torsion
_geom_torsion_publ_flag
C6 N1 C2 O2 179.7(2) n
C7 N1 C2 O2 0.1(3) n
C6 N1 C2 N3 0.4(3) n
C7 N1 C2 N3 -179.22(18) n
O2 C2 N3 C4 -179.7(2) n
N1 C2 N3 C4 -0.4(3) n
C2 N3 C4 O1 179.2(2) n
C2 N3 C4 C5 0.0(3) n
O1 C4 C5 C6 -178.8(2) n
N3 C4 C5 C6 0.3(3) n
C4 C5 C6 N1 -0.3(3) n
C2 N1 C6 C5 -0.1(3) n
C7 N1 C6 C5 179.54(19) n
C6 N1 C7 C8 -85.9(3) n
C2 N1 C7 C8 93.8(3) n
N1 C7 C8 C10 149.0(2) n
N1 C7 C8 C9 -33.9(4) n
C10 C8 C9 C11 0.0(4) n
C7 C8 C9 C11 -177.1(2) n
C9 C8 C10 C12 0.2(4) n
C7 C8 C10 C12 177.4(2) n
C8 C9 C11 C13 -0.1(4) n
C8 C10 C12 C13 -0.4(4) n
C9 C11 C13 C12 -0.1(4) n
C9 C11 C13 C14 179.8(2) n
C10 C12 C13 C11 0.3(4) n
C10 C12 C13 C14 -179.6(2) n
C11 C13 C14 C15 15.5(5) n
C12 C13 C14 C15 -164.6(3) n

loop_
_cod_related_entry_id
_cod_related_entry_database
_cod_related_entry_code
1 ChemSpider 9314003
